data_7113930
loop_
_publ_author_name
'Qiao Ren'
'Shaofa Sun'
'Jiayao Huang'
'Wenjun Li'
'Minghu Wu'
'Haibing Guo'
'Jian Wang'

_publ_section_title
;
 An enantioselective cascade reaction between alpha,beta-unsaturated
 aldehydes and malonic half-thioesters: a rapid access to chiral
 delta-lactones
;
_journal_name_full Chem.Commun.
_journal_page_first 6137
_journal_paper_doi 10.1039/C4CC01736F
_journal_volume 50
_journal_year 2014
_chemical_formula_sum 'C17 H16 O2 S'
_chemical_formula_weight 284.36
_chemical_name_systematic
;
?
;
_space_group_IT_number 4
_symmetry_cell_setting monoclinic
_symmetry_space_group_name_Hall 'P 2yb'
_symmetry_space_group_name_H-M 'P 1 21 1'
_atom_sites_solution_hydrogens geom
_atom_sites_solution_primary direct
_atom_sites_solution_secondary difmap
_audit_creation_method SHELXL-97
_cell_angle_alpha 90.00
_cell_angle_beta 95.276(2)
_cell_angle_gamma 90.00
_cell_formula_units_Z 4
_cell_length_a 8.9700(6)
_cell_length_b 6.0133(4)
_cell_length_c 28.3443(18)
_cell_measurement_reflns_used 2779
_cell_measurement_temperature 223(2)
_cell_measurement_theta_max 21.50
_cell_measurement_theta_min 2.89
_cell_volume 1522.39(17)
_computing_cell_refinement 'Bruker SMART'
_computing_data_collection 'Bruker SMART'
_computing_data_reduction 'Bruker SAINT'
_computing_molecular_graphics 'Bruker SHELXTL'
_computing_publication_material 'Bruker SHELXTL'
_computing_structure_refinement 'SHELXL-97 (Sheldrick, 1997)'
_computing_structure_solution 'SHELXS-97 (Sheldrick, 1990)'
_diffrn_ambient_temperature 223(2)
_diffrn_measured_fraction_theta_full 0.997
_diffrn_measured_fraction_theta_max 0.997
_diffrn_measurement_device_type 'CCD area detector'
_diffrn_measurement_method 'phi and omega scans'
_diffrn_radiation_monochromator graphite
_diffrn_radiation_source 'fine-focus sealed tube'
_diffrn_radiation_type MoK\a
_diffrn_radiation_wavelength 0.71073
_diffrn_reflns_av_R_equivalents 0.0233
_diffrn_reflns_av_sigmaI/netI 0.0492
_diffrn_reflns_limit_h_max 11
_diffrn_reflns_limit_h_min -7
_diffrn_reflns_limit_k_max 7
_diffrn_reflns_limit_k_min -7
_diffrn_reflns_limit_l_max 36
_diffrn_reflns_limit_l_min -36
_diffrn_reflns_number 10737
_diffrn_reflns_theta_full 27.47
_diffrn_reflns_theta_max 27.47
_diffrn_reflns_theta_min 0.72
_exptl_absorpt_coefficient_mu 0.211
_exptl_absorpt_correction_T_max 0.9280
_exptl_absorpt_correction_T_min 0.8946
_exptl_absorpt_correction_type multi-scan
_exptl_absorpt_process_details 'sadabs, (Sheldrick 2001)'
_exptl_crystal_colour colourless
_exptl_crystal_density_diffrn 1.241
_exptl_crystal_density_meas ?
_exptl_crystal_density_method 'not measured'
_exptl_crystal_description block
_exptl_crystal_F_000 600
_exptl_crystal_size_max 0.54
_exptl_crystal_size_mid 0.50
_exptl_crystal_size_min 0.36
_refine_diff_density_max 0.545
_refine_diff_density_min -0.246
_refine_diff_density_rms 0.049
_refine_ls_abs_structure_details 'Flack H D (1983), Acta Cryst. A39, 876-881'
_refine_ls_abs_structure_Flack 0.09(11)
_refine_ls_extinction_method none
_refine_ls_goodness_of_fit_ref 1.029
_refine_ls_hydrogen_treatment constr
_refine_ls_matrix_type full
_refine_ls_number_parameters 404
_refine_ls_number_reflns 6647
_refine_ls_number_restraints 196
_refine_ls_restrained_S_all 1.025
_refine_ls_R_factor_all 0.0850
_refine_ls_R_factor_gt 0.0708
_refine_ls_shift/su_max 0.000
_refine_ls_shift/su_mean 0.000
_refine_ls_structure_factor_coef Fsqd
_refine_ls_weighting_details 'calc w=1/[\s^2^(Fo^2^)+(0.0870P)^2^+0.5223P] where P=(Fo^2^+2Fc^2^)/3'
_refine_ls_weighting_scheme calc
_refine_ls_wR_factor_gt 0.1707
_refine_ls_wR_factor_ref 0.1821
_reflns_number_gt 5343
_reflns_number_total 6647
_reflns_threshold_expression >2sigma(I)
_cod_data_source_file c4cc01736f2.cif
_cod_data_source_block b657
_cod_depositor_comments
;
The following automatic conversions were performed:

'_exptl_crystal_density_meas' value 'not measured' was changed to '?'
- the value is perceived as not measured.

Automatic conversion script
Id: cif_fix_values 3008 2015-01-20 13:52:24Z robertas 
;
_cod_original_sg_symbol_H-M P2(1)
_cod_database_code 7113930

loop_
_symmetry_equiv_pos_as_xyz
'x, y, z'
'-x, y+1/2, -z'

loop_
_atom_site_label
_atom_site_type_symbol
_atom_site_fract_x
_atom_site_fract_y
_atom_site_fract_z
_atom_site_U_iso_or_equiv
_atom_site_adp_type
_atom_site_occupancy
_atom_site_symmetry_multiplicity
_atom_site_calc_flag
_atom_site_refinement_flags
_atom_site_disorder_assembly
_atom_site_disorder_group
C6 C 0.2895(3) 0.6359(5) 0.38945(6) 0.0766(12) Uani 0.592(6) 1 d PGDU A 1
C7 C 0.1833(3) 0.4691(5) 0.38074(7) 0.0776(12) Uani 0.592(6) 1 d PGU A 1
H7 H 0.1624 0.3714 0.4052 0.093 Uiso 0.592(6) 1 calc PR A 1
C8 C 0.1079(3) 0.4467(6) 0.33591(8) 0.0793(12) Uani 0.592(6) 1 d PGU A 1
H8 H 0.0361 0.3339 0.3300 0.095 Uiso 0.592(6) 1 calc PR A 1
C9 C 0.1387(2) 0.5912(6) 0.29978(7) 0.0802(12) Uani 0.592(6) 1 d PGU A 1
H9 H 0.0877 0.5761 0.2695 0.096 Uiso 0.592(6) 1 calc PR A 1
C10 C 0.2449(3) 0.7581(5) 0.30849(7) 0.0800(12) Uani 0.592(6) 1 d PGU A 1
H10 H 0.2658 0.8558 0.2841 0.096 Uiso 0.592(6) 1 calc PR A 1
C11 C 0.3203(3) 0.7804(4) 0.35332(7) 0.0785(12) Uani 0.592(6) 1 d PGU A 1
H11 H 0.3921 0.8933 0.3592 0.094 Uiso 0.592(6) 1 calc PR A 1
C23 C 0.8468(2) 0.5387(5) 0.11346(6) 0.0735(12) Uani 0.592(6) 1 d PGDU A 1
C24 C 0.7535(3) 0.7140(5) 0.12331(6) 0.0746(12) Uani 0.592(6) 1 d PGU A 1
H24 H 0.7311 0.8259 0.1006 0.090 Uiso 0.592(6) 1 calc PR A 1
C25 C 0.6931(3) 0.7236(4) 0.16671(6) 0.0757(12) Uani 0.592(6) 1 d PGU A 1
H25 H 0.6300 0.8422 0.1734 0.091 Uiso 0.592(6) 1 calc PR A 1
C26 C 0.7261(2) 0.5580(4) 0.20027(5) 0.0761(12) Uani 0.592(6) 1 d PGU A 1
H26 H 0.6853 0.5646 0.2296 0.091 Uiso 0.592(6) 1 calc PR A 1
C27 C 0.8194(3) 0.3828(5) 0.19043(7) 0.0763(12) Uani 0.592(6) 1 d PGU A 1
H27 H 0.8417 0.2708 0.2131 0.092 Uiso 0.592(6) 1 calc PR A 1
C28 C 0.8797(3) 0.3731(5) 0.14702(8) 0.0752(12) Uani 0.592(6) 1 d PGU A 1
H28 H 0.9428 0.2546 0.1404 0.090 Uiso 0.592(6) 1 calc PR A 1
C6A C 0.2806(3) 0.6342(5) 0.39026(6) 0.0842(19) Uani 0.408(6) 1 d PGDU A 2
C7A C 0.2200(3) 0.4226(5) 0.38335(7) 0.0847(19) Uani 0.408(6) 1 d PGU A 2
H7A H 0.2452 0.3097 0.4056 0.102 Uiso 0.408(6) 1 calc PR A 2
C8A C 0.1222(3) 0.3781(5) 0.34354(9) 0.0857(19) Uani 0.408(6) 1 d PGU A 2
H8A H 0.0813 0.2351 0.3389 0.103 Uiso 0.408(6) 1 calc PR A 2
C9A C 0.0850(2) 0.5451(6) 0.31065(7) 0.0860(19) Uani 0.408(6) 1 d PGU A 2
H9AA H 0.0189 0.5150 0.2837 0.103 Uiso 0.408(6) 1 calc PR A 2
C10A C 0.1455(3) 0.7567(6) 0.31757(7) 0.0861(19) Uani 0.408(6) 1 d PGU A 2
H10A H 0.1204 0.8696 0.2953 0.103 Uiso 0.408(6) 1 calc PR A 2
C11A C 0.2433(3) 0.8012(4) 0.35737(7) 0.0854(19) Uani 0.408(6) 1 d PGU A 2
H11A H 0.2843 0.9443 0.3621 0.103 Uiso 0.408(6) 1 calc PR A 2
C23A C 0.8373(2) 0.5513(5) 0.11412(6) 0.0678(16) Uani 0.408(6) 1 d PGU A 2
C24A C 0.7671(3) 0.7542(5) 0.12001(7) 0.0686(16) Uani 0.408(6) 1 d PGU A 2
H24A H 0.7671 0.8637 0.0963 0.082 Uiso 0.408(6) 1 calc PR A 2
C25A C 0.6971(3) 0.7952(4) 0.16090(7) 0.0694(16) Uani 0.408(6) 1 d PGU A 2
H25A H 0.6497 0.9324 0.1649 0.083 Uiso 0.408(6) 1 calc PR A 2
C26A C 0.6972(2) 0.6332(4) 0.19590(5) 0.0697(16) Uani 0.408(6) 1 d PGU A 2
H26A H 0.6499 0.6610 0.2235 0.084 Uiso 0.408(6) 1 calc PR A 2
C27A C 0.7674(2) 0.4303(5) 0.19000(7) 0.0697(16) Uani 0.408(6) 1 d PGU A 2
H27A H 0.7674 0.3208 0.2137 0.084 Uiso 0.408(6) 1 calc PR A 2
C28A C 0.8374(3) 0.3893(5) 0.14912(8) 0.0690(16) Uani 0.408(6) 1 d PGU A 2
H28A H 0.8848 0.2521 0.1451 0.083 Uiso 0.408(6) 1 calc PR A 2
S1 S 0.39803(11) 0.6731(2) 0.44317(4) 0.0725(3) Uani 1 1 d D . .
S2 S 0.92935(10) 0.5163(2) 0.06042(3) 0.0694(3) Uani 1 1 d D . .
O1 O 0.1038(3) 1.2517(4) 0.50141(11) 0.0658(7) Uani 1 1 d . . .
O2 O 0.2102(3) 0.9549(4) 0.47697(8) 0.0565(6) Uani 1 1 d . . .
O3 O 0.6029(3) -0.0590(4) -0.00143(11) 0.0666(7) Uani 1 1 d . . .
O4 O 0.7237(3) 0.2368(4) 0.02469(8) 0.0568(6) Uani 1 1 d . . .
C1 C 0.1596(4) 1.0746(6) 0.51164(13) 0.0489(8) Uani 1 1 d . A .
C2 C 0.2603(4) 0.7261(6) 0.48388(11) 0.0472(7) Uani 1 1 d . A .
H2 H 0.1741 0.6255 0.4763 0.057 Uiso 1 1 calc R . .
C3 C 0.3261(4) 0.6809(6) 0.53401(11) 0.0497(7) Uani 1 1 d . . .
H3A H 0.4186 0.7665 0.5408 0.060 Uiso 1 1 calc R A .
H3B H 0.3504 0.5226 0.5377 0.060 Uiso 1 1 calc R . .
C4 C 0.2133(4) 0.7467(6) 0.56845(11) 0.0503(8) Uani 1 1 d . A .
H4 H 0.1194 0.6639 0.5597 0.060 Uiso 1 1 calc R . .
C5 C 0.1804(4) 0.9931(6) 0.56202(12) 0.0529(8) Uani 1 1 d . . .
H5A H 0.0895 1.0277 0.5773 0.064 Uiso 1 1 calc R A .
H5B H 0.2628 1.0769 0.5787 0.064 Uiso 1 1 calc R . .
C12 C 0.2679(4) 0.6867(7) 0.61919(12) 0.0585(9) Uani 1 1 d . . .
C13 C 0.3849(6) 0.8022(11) 0.64385(15) 0.0908(16) Uani 1 1 d . A .
H13 H 0.4284 0.9233 0.6293 0.109 Uiso 1 1 calc R . .
C14 C 0.4382(7) 0.7425(13) 0.68919(17) 0.106(2) Uani 1 1 d . . .
H14 H 0.5180 0.8214 0.7052 0.127 Uiso 1 1 calc R A .
C15 C 0.3737(7) 0.5656(12) 0.71109(16) 0.1049(19) Uani 1 1 d . A .
H15 H 0.4101 0.5214 0.7418 0.126 Uiso 1 1 calc R . .
C16 C 0.2575(7) 0.4575(11) 0.68755(18) 0.1020(18) Uani 1 1 d . . .
H16 H 0.2114 0.3401 0.7026 0.122 Uiso 1 1 calc R A .
C17 C 0.2046(6) 0.5155(8) 0.64181(14) 0.0755(12) Uani 1 1 d . A .
H17 H 0.1243 0.4362 0.6262 0.091 Uiso 1 1 calc R . .
C18 C 0.6545(3) 0.1199(6) -0.01067(13) 0.0483(8) Uani 1 1 d . A .
C19 C 0.7696(4) 0.4644(6) 0.01814(11) 0.0474(7) Uani 1 1 d . A .
H19 H 0.6870 0.5645 0.0253 0.057 Uiso 1 1 calc R . .
C20 C 0.8108(4) 0.5140(7) -0.03093(11) 0.0494(7) Uani 1 1 d . . .
H20A H 0.9000 0.4289 -0.0373 0.059 Uiso 1 1 calc R A .
H20B H 0.8333 0.6726 -0.0338 0.059 Uiso 1 1 calc R . .
C21 C 0.6795(4) 0.4502(6) -0.06635(11) 0.0498(8) Uani 1 1 d . A .
H21 H 0.5907 0.5336 -0.0578 0.060 Uiso 1 1 calc R . .
C22 C 0.6477(4) 0.2054(6) -0.06043(12) 0.0532(8) Uani 1 1 d . . .
H22A H 0.5476 0.1742 -0.0759 0.064 Uiso 1 1 calc R A .
H22B H 0.7195 0.1209 -0.0774 0.064 Uiso 1 1 calc R . .
C29 C 0.7065(4) 0.5145(7) -0.11667(12) 0.0569(8) Uani 1 1 d . . .
C30 C 0.8104(5) 0.4032(11) -0.14113(14) 0.0883(16) Uani 1 1 d . A .
H30 H 0.8618 0.2807 -0.1269 0.106 Uiso 1 1 calc R . .
C31 C 0.8400(6) 0.4693(14) -0.18630(16) 0.107(2) Uani 1 1 d . . .
H31 H 0.9108 0.3922 -0.2025 0.129 Uiso 1 1 calc R A .
C32 C 0.7653(7) 0.6472(12) -0.20680(16) 0.1006(18) Uani 1 1 d . A .
H32 H 0.7832 0.6916 -0.2376 0.121 Uiso 1 1 calc R . .
C33 C 0.6650(7) 0.7606(10) -0.18283(18) 0.0996(18) Uani 1 1 d . . .
H33 H 0.6164 0.8859 -0.1968 0.120 Uiso 1 1 calc R A .
C34 C 0.6337(6) 0.6943(8) -0.13840(15) 0.0741(11) Uani 1 1 d . A .
H34 H 0.5620 0.7721 -0.1227 0.089 Uiso 1 1 calc R . .

loop_
_atom_site_aniso_label
_atom_site_aniso_U_11
_atom_site_aniso_U_22
_atom_site_aniso_U_33
_atom_site_aniso_U_23
_atom_site_aniso_U_13
_atom_site_aniso_U_12
C6 0.094(3) 0.078(3) 0.0606(19) 0.0016(18) 0.0194(18) -0.0029(18)
C7 0.095(3) 0.079(3) 0.0614(19) 0.0016(18) 0.0184(18) -0.0038(18)
C8 0.097(3) 0.080(3) 0.0626(19) 0.0020(18) 0.0171(18) -0.0043(19)
C9 0.098(3) 0.082(3) 0.0627(19) 0.0023(18) 0.0169(18) -0.0042(18)
C10 0.098(3) 0.081(3) 0.0631(19) 0.0032(18) 0.0176(18) -0.0037(18)
C11 0.096(3) 0.079(3) 0.0624(19) 0.0025(18) 0.0185(18) -0.0032(18)
C23 0.085(2) 0.074(2) 0.060(2) -0.0086(19) -0.0012(18) 0.002(2)
C24 0.087(2) 0.075(2) 0.061(2) -0.0086(19) -0.0003(18) 0.003(2)
C25 0.089(2) 0.075(2) 0.062(2) -0.0090(18) 0.0003(18) 0.003(2)
C26 0.089(2) 0.076(2) 0.062(2) -0.0084(18) 0.0003(18) 0.004(2)
C27 0.088(2) 0.077(2) 0.063(2) -0.0069(18) -0.0003(18) 0.004(2)
C28 0.087(2) 0.076(2) 0.062(2) -0.0074(19) -0.0007(18) 0.003(2)
C6A 0.098(4) 0.096(4) 0.062(3) 0.000(3) 0.027(3) 0.005(3)
C7A 0.099(4) 0.097(4) 0.062(3) 0.000(3) 0.027(3) 0.004(3)
C8A 0.100(4) 0.098(4) 0.063(3) 0.000(3) 0.026(3) 0.004(3)
C9A 0.100(4) 0.098(4) 0.063(3) 0.001(3) 0.026(3) 0.003(3)
C10A 0.101(4) 0.098(4) 0.063(3) 0.001(3) 0.026(3) 0.004(3)
C11A 0.100(4) 0.097(4) 0.063(3) 0.000(3) 0.027(3) 0.004(3)
C23A 0.073(3) 0.069(3) 0.059(3) 0.002(2) 0.000(2) 0.006(2)
C24A 0.075(3) 0.070(3) 0.060(3) 0.002(2) 0.000(2) 0.006(2)
C25A 0.076(3) 0.070(3) 0.061(3) 0.002(2) 0.001(2) 0.007(2)
C26A 0.076(3) 0.071(3) 0.061(3) 0.002(2) 0.001(2) 0.007(2)
C27A 0.076(3) 0.071(3) 0.061(3) 0.003(2) 0.001(2) 0.007(2)
C28A 0.075(3) 0.070(3) 0.061(3) 0.002(2) 0.000(2) 0.007(2)
S1 0.0544(5) 0.0953(9) 0.0700(6) -0.0155(6) 0.0169(4) 0.0043(5)
S2 0.0472(5) 0.0972(8) 0.0628(5) -0.0165(6) -0.0006(4) -0.0080(5)
O1 0.0676(16) 0.0396(14) 0.0893(19) 0.0071(13) 0.0034(14) 0.0056(12)
O2 0.0687(15) 0.0497(14) 0.0518(13) 0.0082(11) 0.0101(11) 0.0079(12)
O3 0.0664(16) 0.0378(14) 0.097(2) 0.0066(13) 0.0160(14) -0.0054(12)
O4 0.0698(15) 0.0445(13) 0.0550(14) 0.0035(11) 0.0004(11) -0.0048(12)
C1 0.0408(16) 0.0405(19) 0.065(2) 0.0034(15) 0.0006(14) -0.0037(13)
C2 0.0493(17) 0.0442(18) 0.0493(17) -0.0003(15) 0.0100(13) 0.0014(14)
C3 0.0525(18) 0.0436(18) 0.0521(17) -0.0008(15) -0.0007(14) 0.0061(15)
C4 0.0489(17) 0.054(2) 0.0473(17) 0.0043(15) -0.0012(13) -0.0073(15)
C5 0.0503(18) 0.050(2) 0.0584(19) -0.0051(16) 0.0034(14) 0.0072(16)
C12 0.063(2) 0.067(2) 0.0455(17) 0.0012(18) 0.0039(15) 0.0026(19)
C13 0.091(3) 0.119(4) 0.060(2) 0.018(3) -0.006(2) -0.029(3)
C14 0.103(4) 0.150(6) 0.060(3) 0.005(3) -0.014(3) -0.014(4)
C15 0.135(5) 0.127(5) 0.051(2) 0.022(3) -0.001(3) 0.009(4)
C16 0.144(5) 0.093(4) 0.069(3) 0.030(3) 0.005(3) -0.002(4)
C17 0.104(3) 0.061(2) 0.060(2) 0.011(2) 0.003(2) -0.008(2)
C18 0.0392(15) 0.0394(19) 0.067(2) -0.0029(15) 0.0079(14) 0.0034(13)
C19 0.0474(17) 0.0448(19) 0.0491(17) -0.0036(14) -0.0004(13) 0.0033(14)
C20 0.0523(17) 0.0448(17) 0.0519(17) -0.0033(15) 0.0094(13) -0.0070(15)
C21 0.0466(17) 0.052(2) 0.0508(18) -0.0025(15) 0.0045(14) 0.0023(15)
C22 0.0451(17) 0.052(2) 0.062(2) -0.0128(17) 0.0053(14) -0.0053(16)
C29 0.059(2) 0.063(2) 0.0477(17) 0.0008(18) 0.0008(15) -0.0037(18)
C30 0.089(3) 0.121(4) 0.056(2) 0.013(3) 0.015(2) 0.030(3)
C31 0.102(4) 0.167(6) 0.054(2) 0.009(3) 0.012(2) 0.016(4)
C32 0.123(4) 0.129(5) 0.047(2) 0.021(3) -0.004(3) -0.016(4)
C33 0.139(5) 0.086(4) 0.069(3) 0.021(3) -0.017(3) -0.010(3)
C34 0.098(3) 0.058(2) 0.064(2) 0.000(2) -0.003(2) 0.003(2)

loop_
_atom_type_symbol
_atom_type_description
_atom_type_scat_dispersion_real
_atom_type_scat_dispersion_imag
_atom_type_scat_source
C C 0.0033 0.0016 'International Tables Vol C Tables 4.2.6.8 and 6.1.1.4'
H H 0.0000 0.0000 'International Tables Vol C Tables 4.2.6.8 and 6.1.1.4'
O O 0.0106 0.0060 'International Tables Vol C Tables 4.2.6.8 and 6.1.1.4'
S S 0.1246 0.1234 'International Tables Vol C Tables 4.2.6.8 and 6.1.1.4'

loop_
_geom_angle_atom_site_label_1
_geom_angle_atom_site_label_2
_geom_angle_atom_site_label_3
_geom_angle
C7 C6 C11 120.0
C7 C6 S1 124.45(14)
C11 C6 S1 115.47(14)
C8 C7 C6 120.0
C7 C8 C9 120.0
C10 C9 C8 120.0
C9 C10 C11 120.0
C10 C11 C6 120.0
C24 C23 C28 120.0
C24 C23 S2 122.95(13)
C28 C23 S2 117.04(13)
C23 C24 C25 120.0
C24 C25 C26 120.0
C27 C26 C25 120.0
C26 C27 C28 120.0
C27 C28 C23 120.0
C7A C6A C11A 120.0
C7A C6A S1 115.82(16)
C11A C6A S1 124.14(16)
C6A C7A C8A 120.0
C9A C8A C7A 120.0
C10A C9A C8A 120.0
C9A C10A C11A 120.0
C10A C11A C6A 120.0
C24A C23A C28A 120.0
C24A C23A S2 116.73(13)
C28A C23A S2 123.25(13)
C23A C24A C25A 120.0
C26A C25A C24A 120.0
C25A C26A C27A 120.0
C28A C27A C26A 120.0
C27A C28A C23A 120.0
C6 S1 C6A 2.7
C6 S1 C2 102.83(14)
C6A S1 C2 100.21(14)
C23 S2 C19 102.21(14)
C23 S2 C23A 3.1
C19 S2 C23A 100.51(14)
C1 O2 C2 122.3(3)
C18 O4 C19 121.5(3)
O1 C1 O2 117.7(3)
O1 C1 C5 122.0(4)
O2 C1 C5 120.2(3)
O2 C2 C3 112.7(3)
O2 C2 S1 107.7(2)
C3 C2 S1 109.9(2)
C2 C3 C4 109.3(3)
C5 C4 C12 112.8(3)
C5 C4 C3 108.1(3)
C12 C4 C3 111.7(3)
C1 C5 C4 116.0(3)
C17 C12 C13 117.9(4)
C17 C12 C4 120.8(4)
C13 C12 C4 121.3(4)
C14 C13 C12 121.3(5)
C13 C14 C15 119.7(5)
C16 C15 C14 118.9(4)
C15 C16 C17 121.6(5)
C12 C17 C16 120.6(5)
O3 C18 O4 117.9(3)
O3 C18 C22 121.8(3)
O4 C18 C22 120.3(3)
O4 C19 C20 113.8(3)
O4 C19 S2 107.2(2)
C20 C19 S2 109.4(2)
C19 C20 C21 108.6(3)
C22 C21 C29 113.6(3)
C22 C21 C20 108.3(3)
C29 C21 C20 112.0(3)
C18 C22 C21 116.6(3)
C34 C29 C30 117.9(4)
C34 C29 C21 120.6(4)
C30 C29 C21 121.3(4)
C29 C30 C31 121.2(5)
C32 C31 C30 119.2(6)
C33 C32 C31 120.2(5)
C32 C33 C34 120.9(5)
C33 C34 C29 120.6(5)

loop_
_geom_bond_atom_site_label_1
_geom_bond_atom_site_label_2
_geom_bond_distance
C6 C7 1.3900
C6 C11 1.3900
C6 S1 1.745(2)
C7 C8 1.3900
C8 C9 1.3900
C9 C10 1.3900
C10 C11 1.3900
C23 C24 1.3900
C23 C28 1.3900
C23 S2 1.7414(18)
C24 C25 1.3900
C25 C26 1.3900
C26 C27 1.3900
C27 C28 1.3900
C6A C7A 1.3900
C6A C11A 1.3900
C6A S1 1.767(2)
C7A C8A 1.3900
C8A C9A 1.3900
C9A C10A 1.3900
C10A C11A 1.3900
C23A C24A 1.3900
C23A C28A 1.3900
C23A S2 1.8096(18)
C24A C25A 1.3900
C25A C26A 1.3900
C26A C27A 1.3900
C27A C28A 1.3900
S1 C2 1.795(3)
S2 C19 1.808(3)
O1 C1 1.201(4)
O2 C1 1.331(4)
O2 C2 1.455(4)
O3 C18 1.209(4)
O4 C18 1.330(4)
O4 C19 1.446(4)
C1 C5 1.505(5)
C2 C3 1.512(4)
C3 C4 1.522(5)
C4 C5 1.518(5)
C4 C12 1.520(5)
C12 C17 1.364(6)
C12 C13 1.392(6)
C13 C14 1.377(6)
C14 C15 1.385(9)
C15 C16 1.351(8)
C16 C17 1.384(6)
C18 C22 1.497(5)
C19 C20 1.501(4)
C20 C21 1.525(4)
C21 C22 1.511(5)
C21 C29 1.518(5)
C29 C34 1.378(6)
C29 C30 1.384(6)
C30 C31 1.389(6)
C31 C32 1.364(9)
C32 C33 1.359(8)
C33 C34 1.374(7)
